data_4066290
loop_
_publ_author_name
'Kobayashi, Junji'
'Iwanaga, Kohei'
'Kawashima, Takayuki'

_publ_section_title
;
 Synthesis and Structure of a Heptacoordinate Trichlorostannane Bearing a
 Triarylmethyl-Type Tetradentate Ligand&#x2020;
;
_journal_issue 21
_journal_name_full Organometallics
_journal_page_first 5725
_journal_paper_doi 10.1021/om100386v
_journal_volume 29
_journal_year 2010
_chemical_formula_sum 'C36.34 H50.02 Cl4 O3 Sn'
_chemical_formula_weight 796.19
_space_group_IT_number 2
_symmetry_cell_setting triclinic
_symmetry_Int_Tables_number 2
_symmetry_space_group_name_Hall '-P 1'
_symmetry_space_group_name_H-M 'P -1'
_atom_sites_solution_hydrogens geom
_atom_sites_solution_primary direct
_atom_sites_solution_secondary difmap
_audit_creation_method SHELXL-97
_cell_angle_alpha 90.813(4)
_cell_angle_beta 98.633(6)
_cell_angle_gamma 110.933(5)
_cell_formula_units_Z 2
_cell_length_a 10.755(5)
_cell_length_b 12.842(5)
_cell_length_c 15.346(6)
_cell_measurement_reflns_used 6169
_cell_measurement_temperature 120(2)
_cell_measurement_theta_max 27.4835
_cell_measurement_theta_min 3.0402
_cell_volume 1951.9(14)
_computing_structure_refinement 'SHELXL-97 (Sheldrick, 1997)'
_computing_structure_solution 'SHELXS-97 (Sheldrick, 1990)'
_diffrn_ambient_temperature 120(2)
_diffrn_measured_fraction_theta_full 0.898
_diffrn_measured_fraction_theta_max 0.898
_diffrn_radiation_monochromator graphite
_diffrn_radiation_type MoK\a
_diffrn_radiation_wavelength 0.71070
_diffrn_reflns_av_R_equivalents 0.0169
_diffrn_reflns_av_sigmaI/netI 0.0298
_diffrn_reflns_limit_h_max 12
_diffrn_reflns_limit_h_min -12
_diffrn_reflns_limit_k_max 15
_diffrn_reflns_limit_k_min -12
_diffrn_reflns_limit_l_max 18
_diffrn_reflns_limit_l_min -18
_diffrn_reflns_number 11590
_diffrn_reflns_theta_full 25.00
_diffrn_reflns_theta_max 25.00
_diffrn_reflns_theta_min 3.08
_diffrn_source 'fine-focus sealed tube'
_exptl_absorpt_coefficient_mu 0.961
_exptl_absorpt_correction_T_max 0.8310
_exptl_absorpt_correction_T_min 0.6450
_exptl_absorpt_correction_type multi-scan
_exptl_absorpt_process_details
;
Jacobson, R. (1998) Private communication
;
_exptl_crystal_density_diffrn 1.355
_exptl_crystal_density_method 'not measured'
_exptl_crystal_F_000 820.2
_exptl_crystal_size_max 0.50
_exptl_crystal_size_mid 0.30
_exptl_crystal_size_min 0.20
_refine_diff_density_max 1.040
_refine_diff_density_min -0.576
_refine_diff_density_rms 0.062
_refine_ls_extinction_method none
_refine_ls_goodness_of_fit_ref 1.109
_refine_ls_hydrogen_treatment constr
_refine_ls_matrix_type full
_refine_ls_number_parameters 478
_refine_ls_number_reflns 6169
_refine_ls_number_restraints 0
_refine_ls_restrained_S_all 1.109
_refine_ls_R_factor_all 0.0306
_refine_ls_R_factor_gt 0.0291
_refine_ls_shift/su_max 0.001
_refine_ls_shift/su_mean 0.000
_refine_ls_structure_factor_coef Fsqd
_refine_ls_weighting_details 'calc w=1/[\s^2^(Fo^2^)+(0.0230P)^2^+2.0439P] where P=(Fo^2^+2Fc^2^)/3'
_refine_ls_weighting_scheme calc
_refine_ls_wR_factor_gt 0.0678
_refine_ls_wR_factor_ref 0.0697
_reflns_number_gt 5978
_reflns_number_total 6169
_reflns_threshold_expression >2sigma(I)
_cod_data_source_file om100386v_si_001.cif
_cod_data_source_block sncl3
_cod_database_code 4066290

loop_
_symmetry_equiv_pos_as_xyz
'x, y, z'
'-x, -y, -z'

loop_
_atom_site_label
_atom_site_type_symbol
_atom_site_fract_x
_atom_site_fract_y
_atom_site_fract_z
_atom_site_U_iso_or_equiv
_atom_site_adp_type
_atom_site_occupancy
_atom_site_symmetry_multiplicity
_atom_site_calc_flag
_atom_site_refinement_flags
_atom_site_disorder_assembly
_atom_site_disorder_group
Sn1 Sn 0.142703(18) 0.269987(16) 0.914447(12) 0.02493(7) Uani 1 1 d . . .
Cl1 Cl 0.19403(7) 0.13966(6) 1.00442(5) 0.03720(18) Uani 1 1 d . . .
Cl2 Cl -0.09335(7) 0.19818(8) 0.90650(6) 0.0485(2) Uani 1 1 d . . .
Cl3 Cl 0.18959(8) 0.41683(7) 1.02345(5) 0.03797(18) Uani 1 1 d . . .
C1 C 0.2288(2) 0.3065(2) 0.79107(15) 0.0176(5) Uani 1 1 d . . .
C2 C 0.2730(2) 0.4320(2) 0.78310(15) 0.0188(5) Uani 1 1 d . . .
C3 C 0.1876(3) 0.4888(2) 0.79837(16) 0.0236(6) Uani 1 1 d . . .
C4 C 0.2251(3) 0.6015(2) 0.78763(18) 0.0288(6) Uani 1 1 d . . .
H1 H 0.1697 0.6406 0.8017 0.035 Uiso 1 1 calc R . .
C5 C 0.3440(3) 0.6577(2) 0.75626(17) 0.0293(7) Uani 1 1 d . . .
H2 H 0.3679 0.7352 0.7480 0.035 Uiso 1 1 calc R . .
C6 C 0.4293(3) 0.6040(2) 0.73660(16) 0.0236(6) Uani 1 1 d . . .
C7 C 0.3915(2) 0.4909(2) 0.75256(15) 0.0193(5) Uani 1 1 d . . .
H3 H 0.4497 0.4528 0.7420 0.023 Uiso 1 1 calc R . .
O1 O 0.06935(18) 0.42260(16) 0.82374(12) 0.0290(4) Uani 1 1 d . . .
C8 C -0.0171(3) 0.4778(3) 0.8495(3) 0.0490(9) Uani 1 1 d . . .
H4 H 0.0340 0.5362 0.8967 0.073 Uiso 1 1 calc R . .
H5 H -0.0942 0.4230 0.8708 0.073 Uiso 1 1 calc R . .
H6 H -0.0497 0.5116 0.7984 0.073 Uiso 1 1 calc R . .
C9 C 0.5555(3) 0.6606(2) 0.69574(18) 0.0306(6) Uani 1 1 d . . .
C10 C 0.6792(3) 0.6496(3) 0.7520(2) 0.0526(10) Uani 1 1 d . . .
H7 H 0.6932 0.6859 0.8111 0.079 Uiso 1 1 calc R . .
H8 H 0.7588 0.6855 0.7242 0.079 Uiso 1 1 calc R . .
H9 H 0.6650 0.5702 0.7567 0.079 Uiso 1 1 calc R . .
C11 C 0.5841(4) 0.7855(3) 0.6868(3) 0.0572(10) Uani 1 1 d . . .
H10 H 0.5062 0.7950 0.6506 0.086 Uiso 1 1 calc R . .
H11 H 0.6640 0.8178 0.6584 0.086 Uiso 1 1 calc R . .
H12 H 0.6006 0.8235 0.7455 0.086 Uiso 1 1 calc R . .
C12 C 0.5335(4) 0.6052(3) 0.6027(2) 0.0487(9) Uani 1 1 d . . .
H13 H 0.5217 0.5262 0.6066 0.073 Uiso 1 1 calc R . .
H14 H 0.6121 0.6430 0.5745 0.073 Uiso 1 1 calc R . .
H15 H 0.4526 0.6110 0.5674 0.073 Uiso 1 1 calc R . .
C13 C 0.1192(2) 0.2420(2) 0.71431(16) 0.0183(5) Uani 1 1 d . . .
C14 C 0.0405(2) 0.1298(2) 0.72071(17) 0.0224(6) Uani 1 1 d . . .
C15 C -0.0524(3) 0.0683(2) 0.64874(18) 0.0281(6) Uani 1 1 d . . .
H16 H -0.1074 -0.0072 0.6536 0.034 Uiso 1 1 calc R . .
C16 C -0.0648(3) 0.1177(2) 0.56914(18) 0.0272(6) Uani 1 1 d . . .
H17 H -0.1274 0.0744 0.5198 0.033 Uiso 1 1 calc R . .
C17 C 0.0117(3) 0.2283(2) 0.56024(17) 0.0239(6) Uani 1 1 d . . .
C18 C 0.1029(2) 0.2889(2) 0.63424(16) 0.0185(5) Uani 1 1 d . . .
H18 H 0.1559 0.3651 0.6297 0.022 Uiso 1 1 calc R . .
O2 O 0.06509(18) 0.08928(15) 0.80102(12) 0.0269(4) Uani 1 1 d . . .
C19 C -0.0283(3) -0.0195(2) 0.8166(2) 0.0409(8) Uani 1 1 d . . .
H19 H -0.1202 -0.0189 0.8079 0.061 Uiso 1 1 calc R . .
H20 H -0.0040 -0.0368 0.8774 0.061 Uiso 1 1 calc R . .
H21 H -0.0238 -0.0763 0.7752 0.061 Uiso 1 1 calc R . .
C20 C -0.0043(3) 0.2799(2) 0.47188(18) 0.0322(7) Uani 1 1 d . . .
C21 C 0.0176(4) 0.2092(3) 0.3981(2) 0.0452(8) Uani 1 1 d . . .
H22 H -0.0522 0.1342 0.3918 0.068 Uiso 1 1 calc R . .
H23 H 0.1068 0.2037 0.4132 0.068 Uiso 1 1 calc R . .
H24 H 0.0123 0.2448 0.3423 0.068 Uiso 1 1 calc R . .
C22 C -0.1470(3) 0.2830(3) 0.4510(2) 0.0514(9) Uani 1 1 d . . .
H25 H -0.1568 0.3179 0.3953 0.077 Uiso 1 1 calc R . .
H26 H -0.1617 0.3264 0.4988 0.077 Uiso 1 1 calc R . .
H27 H -0.2137 0.2066 0.4456 0.077 Uiso 1 1 calc R . .
C23 C 0.0976(3) 0.3991(3) 0.47335(19) 0.0410(8) Uani 1 1 d . . .
H28 H 0.0843 0.4287 0.4156 0.062 Uiso 1 1 calc R . .
H29 H 0.1894 0.3987 0.4864 0.062 Uiso 1 1 calc R . .
H30 H 0.0843 0.4464 0.5190 0.062 Uiso 1 1 calc R . .
C24 C 0.3486(2) 0.26876(19) 0.80024(15) 0.0156(5) Uani 1 1 d . . .
C25 C 0.4425(2) 0.2973(2) 0.87884(15) 0.0176(5) Uani 1 1 d . . .
C26 C 0.5584(3) 0.2727(2) 0.88613(17) 0.0246(6) Uani 1 1 d . . .
H31 H 0.6209 0.2911 0.9399 0.029 Uiso 1 1 calc R . .
C27 C 0.5824(3) 0.2209(2) 0.81406(18) 0.0268(6) Uani 1 1 d . . .
H32 H 0.6625 0.2045 0.8192 0.032 Uiso 1 1 calc R . .
C28 C 0.4932(3) 0.1922(2) 0.73467(17) 0.0237(6) Uani 1 1 d . A .
C29 C 0.3757(2) 0.2164(2) 0.72988(16) 0.0194(5) Uani 1 1 d . . .
H33 H 0.3123 0.1963 0.6765 0.023 Uiso 1 1 calc R . .
O3 O 0.40961(17) 0.35157(15) 0.94444(11) 0.0216(4) Uani 1 1 d . . .
C30 C 0.4894(3) 0.3661(2) 1.03183(17) 0.0303(6) Uani 1 1 d . . .
H34 H 0.4892 0.2933 1.0504 0.045 Uiso 1 1 calc R . .
H35 H 0.4506 0.3986 1.0738 0.045 Uiso 1 1 calc R . .
H36 H 0.5824 0.4161 1.0304 0.045 Uiso 1 1 calc R . .
C31 C 0.5216(3) 0.1400(3) 0.6526(2) 0.0465(9) Uani 1 1 d . . .
C32 C 0.6432(9) 0.1037(11) 0.6769(7) 0.044(2) Uani 0.614(7) 1 d P A 1
H37 H 0.6528 0.0623 0.6258 0.066 Uiso 0.614(7) 1 calc PR A 1
H38 H 0.6291 0.0558 0.7264 0.066 Uiso 0.614(7) 1 calc PR A 1
H39 H 0.7253 0.1700 0.6940 0.066 Uiso 0.614(7) 1 calc PR A 1
C33 C 0.3952(5) 0.0169(5) 0.6304(4) 0.0440(17) Uani 0.614(7) 1 d P A 1
H40 H 0.3093 0.0287 0.6178 0.066 Uiso 0.614(7) 1 calc PR A 1
H41 H 0.3949 -0.0280 0.6815 0.066 Uiso 0.614(7) 1 calc PR A 1
H42 H 0.4071 -0.0223 0.5789 0.066 Uiso 0.614(7) 1 calc PR A 1
C34 C 0.5212(7) 0.2047(6) 0.5796(4) 0.051(2) Uani 0.614(7) 1 d P A 1
H43 H 0.5954 0.2772 0.5925 0.077 Uiso 0.614(7) 1 calc PR A 1
H44 H 0.4351 0.2162 0.5675 0.077 Uiso 0.614(7) 1 calc PR A 1
H45 H 0.5326 0.1657 0.5277 0.077 Uiso 0.614(7) 1 calc PR A 1
C35 C 0.3481(11) -0.0453(9) 0.8696(6) 0.029(2) Uani 0.33 1 d P B 1
H55 H 0.3593 0.0338 0.8851 0.035 Uiso 0.33 1 calc PR B 1
Cl4 Cl 0.2701(2) -0.0804(2) 0.75825(14) 0.0373(5) Uani 0.33 1 d P B 1
Cl5 Cl 0.5081(3) -0.0558(2) 0.88742(16) 0.0400(5) Uani 0.33 1 d P B 1
Cl6 Cl 0.2429(3) -0.1322(2) 0.93709(16) 0.0444(6) Uani 0.33 1 d P B 1
C36 C 0.4164(11) 0.1139(10) 0.5722(5) 0.051(3) Uani 0.386(7) 1 d P A 2
H46 H 0.3975 0.1813 0.5573 0.077 Uiso 0.386(7) 1 calc PR A 2
H47 H 0.3337 0.0552 0.5835 0.077 Uiso 0.386(7) 1 calc PR A 2
H48 H 0.4488 0.0881 0.5228 0.077 Uiso 0.386(7) 1 calc PR A 2
C37 C 0.6458(15) 0.2579(11) 0.6161(8) 0.087(5) Uani 0.386(7) 1 d P A 2
H49 H 0.6743 0.2347 0.5638 0.130 Uiso 0.386(7) 1 calc PR A 2
H50 H 0.7239 0.2886 0.6634 0.130 Uiso 0.386(7) 1 calc PR A 2
H51 H 0.6072 0.3152 0.6012 0.130 Uiso 0.386(7) 1 calc PR A 2
C38 C 0.594(2) 0.071(2) 0.6624(14) 0.079(7) Uani 0.386(7) 1 d P A 2
H52 H 0.6147 0.0542 0.6049 0.118 Uiso 0.386(7) 1 calc PR A 2
H53 H 0.5405 0.0011 0.6855 0.118 Uiso 0.386(7) 1 calc PR A 2
H54 H 0.6781 0.1077 0.7037 0.118 Uiso 0.386(7) 1 calc PR A 2
C39 C 0.3915(7) -0.0823(5) 0.8911(4) 0.0512(16) Uani 0.67 1 d P C 2
H56 H 0.3975 -0.1560 0.9032 0.061 Uiso 0.67 1 calc PR C 2
H57 H 0.4571 -0.0462 0.8517 0.061 Uiso 0.67 1 calc PR C 2
C40 C 0.4291(5) -0.0110(4) 0.9770(3) 0.0392(11) Uani 0.67 1 d P . 2
H58 H 0.4190 0.0613 0.9650 0.047 Uiso 0.67 1 calc PR . 2
H59 H 0.3652 -0.0488 1.0170 0.047 Uiso 0.67 1 calc PR . 2
C41 C 0.2489(7) -0.0995(5) 0.8440(4) 0.0559(15) Uani 0.67 1 d P C 2
H60 H 0.1830 -0.1400 0.8809 0.084 Uiso 0.67 1 calc PR C 2
H61 H 0.2307 -0.1428 0.7874 0.084 Uiso 0.67 1 calc PR C 2
H62 H 0.2416 -0.0266 0.8334 0.084 Uiso 0.67 1 calc PR C 2

loop_
_atom_site_aniso_label
_atom_site_aniso_U_11
_atom_site_aniso_U_22
_atom_site_aniso_U_33
_atom_site_aniso_U_23
_atom_site_aniso_U_13
_atom_site_aniso_U_12
Sn1 0.01920(11) 0.03539(12) 0.02191(10) 0.00219(8) 0.00606(7) 0.01094(8)
Cl1 0.0343(4) 0.0421(4) 0.0322(4) 0.0154(3) 0.0081(3) 0.0088(3)
Cl2 0.0195(4) 0.0615(5) 0.0644(6) 0.0036(4) 0.0132(4) 0.0123(4)
Cl3 0.0379(4) 0.0564(5) 0.0270(4) -0.0096(3) 0.0068(3) 0.0260(4)
C1 0.0157(12) 0.0224(13) 0.0150(12) 0.0015(10) 0.0019(10) 0.0076(10)
C2 0.0198(13) 0.0217(13) 0.0142(12) -0.0030(10) -0.0041(10) 0.0097(11)
C3 0.0241(14) 0.0297(14) 0.0186(13) -0.0035(11) -0.0036(11) 0.0149(12)
C4 0.0346(16) 0.0303(15) 0.0262(14) -0.0037(12) -0.0030(12) 0.0209(13)
C5 0.0432(18) 0.0199(13) 0.0225(14) -0.0018(11) -0.0071(12) 0.0137(13)
C6 0.0277(14) 0.0234(13) 0.0152(12) -0.0008(10) -0.0043(10) 0.0071(11)
C7 0.0217(13) 0.0227(13) 0.0132(11) -0.0002(10) -0.0008(10) 0.0093(11)
O1 0.0226(10) 0.0383(11) 0.0325(11) -0.0005(9) 0.0068(8) 0.0179(9)
C8 0.0402(19) 0.059(2) 0.066(2) 0.0001(18) 0.0181(17) 0.0371(18)
C9 0.0363(16) 0.0233(14) 0.0246(14) 0.0065(11) 0.0030(12) 0.0023(12)
C10 0.0317(18) 0.070(2) 0.048(2) 0.0247(18) 0.0089(15) 0.0077(17)
C11 0.066(3) 0.0294(18) 0.069(3) 0.0114(17) 0.020(2) 0.0042(17)
C12 0.055(2) 0.049(2) 0.0325(17) 0.0072(15) 0.0148(16) 0.0043(17)
C13 0.0124(12) 0.0229(13) 0.0207(12) -0.0012(10) 0.0011(10) 0.0084(10)
C14 0.0153(13) 0.0258(14) 0.0260(14) 0.0024(11) 0.0040(10) 0.0073(11)
C15 0.0206(14) 0.0244(14) 0.0338(15) -0.0029(12) 0.0033(12) 0.0023(11)
C16 0.0195(14) 0.0321(15) 0.0246(14) -0.0085(11) -0.0046(11) 0.0067(12)
C17 0.0193(13) 0.0307(14) 0.0228(13) -0.0044(11) -0.0040(11) 0.0137(12)
C18 0.0162(12) 0.0209(12) 0.0200(12) -0.0020(10) 0.0010(10) 0.0097(10)
O2 0.0225(10) 0.0252(10) 0.0283(10) 0.0070(8) 0.0046(8) 0.0027(8)
C19 0.0340(17) 0.0311(16) 0.0470(19) 0.0115(14) 0.0082(14) -0.0018(14)
C20 0.0360(16) 0.0370(16) 0.0217(14) -0.0042(12) -0.0088(12) 0.0165(14)
C21 0.059(2) 0.0436(19) 0.0265(16) -0.0046(14) 0.0044(15) 0.0123(17)
C22 0.046(2) 0.063(2) 0.044(2) 0.0035(17) -0.0194(16) 0.0295(18)
C23 0.057(2) 0.0364(17) 0.0250(15) 0.0024(13) -0.0082(14) 0.0172(16)
C24 0.0126(12) 0.0142(11) 0.0192(12) 0.0034(9) 0.0024(9) 0.0037(10)
C25 0.0180(13) 0.0188(12) 0.0157(12) 0.0001(10) 0.0032(10) 0.0064(10)
C26 0.0189(13) 0.0295(14) 0.0249(14) -0.0011(11) -0.0038(11) 0.0113(11)
C27 0.0157(13) 0.0339(15) 0.0351(15) -0.0017(12) 0.0019(11) 0.0152(12)
C28 0.0224(14) 0.0276(14) 0.0244(14) -0.0014(11) 0.0045(11) 0.0131(12)
C29 0.0183(13) 0.0212(12) 0.0183(12) 0.0005(10) -0.0007(10) 0.0080(10)
O3 0.0205(9) 0.0307(10) 0.0147(8) -0.0036(7) 0.0012(7) 0.0116(8)
C30 0.0322(16) 0.0416(17) 0.0151(13) -0.0043(12) -0.0039(11) 0.0142(13)
C31 0.045(2) 0.074(2) 0.0350(18) -0.0140(17) 0.0034(15) 0.0424(19)
C32 0.033(4) 0.078(6) 0.035(5) -0.027(4) -0.003(4) 0.042(4)
C33 0.038(3) 0.053(3) 0.043(3) -0.025(3) -0.002(2) 0.024(3)
C34 0.066(5) 0.079(5) 0.030(3) 0.006(3) 0.022(3) 0.045(5)
C35 0.028(6) 0.030(5) 0.025(5) -0.001(4) 0.003(4) 0.005(5)
Cl4 0.0441(13) 0.0404(12) 0.0270(11) 0.0010(9) -0.0020(9) 0.0180(11)
Cl5 0.0357(14) 0.0460(14) 0.0392(13) -0.0054(10) 0.0042(10) 0.0172(11)
Cl6 0.0449(14) 0.0489(14) 0.0373(12) 0.0092(11) 0.0094(11) 0.0132(12)
C36 0.060(7) 0.092(9) 0.020(4) -0.014(5) 0.005(4) 0.050(7)
C37 0.099(11) 0.091(9) 0.063(8) 0.000(6) 0.061(8) 0.006(8)
C38 0.105(17) 0.112(18) 0.037(7) -0.030(9) -0.032(10) 0.080(15)
C39 0.071(5) 0.043(3) 0.043(3) -0.002(3) -0.003(3) 0.030(3)
C40 0.044(3) 0.031(2) 0.046(3) 0.002(2) 0.006(2) 0.018(2)
C41 0.065(4) 0.050(3) 0.056(4) -0.005(3) -0.006(3) 0.032(3)

loop_
_atom_type_symbol
_atom_type_description
_atom_type_scat_dispersion_real
_atom_type_scat_dispersion_imag
_atom_type_scat_source
C C 0.0033 0.0016 'International Tables Vol C Tables 4.2.6.8 and 6.1.1.4'
H H 0.0000 0.0000 'International Tables Vol C Tables 4.2.6.8 and 6.1.1.4'
Cl Cl 0.1484 0.1585 'International Tables Vol C Tables 4.2.6.8 and 6.1.1.4'
O O 0.0106 0.0060 'International Tables Vol C Tables 4.2.6.8 and 6.1.1.4'
Sn Sn -0.6537 1.4246 'International Tables Vol C Tables 4.2.6.8 and 6.1.1.4'

loop_
_geom_angle_atom_site_label_1
_geom_angle_atom_site_label_2
_geom_angle_atom_site_label_3
_geom_angle
_geom_angle_site_symmetry_1
C1 Sn1 Cl1 118.96(7) .
C1 Sn1 Cl2 119.30(7) .
Cl1 Sn1 Cl2 98.44(3) .
C1 Sn1 Cl3 119.45(7) .
Cl1 Sn1 Cl3 99.12(4) .
Cl2 Sn1 Cl3 96.97(3) .
C24 C1 C2 111.2(2) .
C24 C1 C13 111.8(2) .
C2 C1 C13 111.36(19) .
C24 C1 Sn1 106.86(15) .
C2 C1 Sn1 107.46(16) .
C13 C1 Sn1 107.86(16) .
C7 C2 C3 118.3(2) .
C7 C2 C1 121.1(2) .
C3 C2 C1 120.4(2) .
O1 C3 C4 125.4(2) .
O1 C3 C2 114.2(2) .
C4 C3 C2 120.4(3) .
C3 C4 C5 119.8(3) .
C4 C5 C6 121.9(3) .
C5 C6 C7 116.7(3) .
C5 C6 C9 123.6(2) .
C7 C6 C9 119.6(2) .
C2 C7 C6 122.8(2) .
C3 O1 C8 117.1(2) .
C6 C9 C10 110.8(2) .
C6 C9 C12 108.5(2) .
C10 C9 C12 110.0(3) .
C6 C9 C11 112.2(3) .
C10 C9 C11 107.8(3) .
C12 C9 C11 107.6(3) .
C18 C13 C14 118.5(2) .
C18 C13 C1 121.4(2) .
C14 C13 C1 119.9(2) .
O2 C14 C15 125.0(2) .
O2 C14 C13 114.8(2) .
C15 C14 C13 120.1(2) .
C14 C15 C16 119.8(3) .
C17 C16 C15 121.6(2) .
C16 C17 C18 117.4(2) .
C16 C17 C20 120.3(2) .
C18 C17 C20 122.3(2) .
C13 C18 C17 122.6(2) .
C14 O2 C19 117.1(2) .
C23 C20 C17 112.1(2) .
C23 C20 C22 108.3(3) .
C17 C20 C22 109.2(3) .
C23 C20 C21 107.8(3) .
C17 C20 C21 109.7(2) .
C22 C20 C21 109.6(3) .
C29 C24 C25 118.4(2) .
C29 C24 C1 121.7(2) .
C25 C24 C1 119.6(2) .
O3 C25 C26 124.6(2) .
O3 C25 C24 114.6(2) .
C26 C25 C24 120.8(2) .
C25 C26 C27 119.2(2) .
C26 C27 C28 122.1(2) .
C27 C28 C29 117.4(2) .
C27 C28 C31 122.8(2) .
C29 C28 C31 119.8(2) .
C24 C29 C28 122.2(2) .
C25 O3 C30 117.23(19) .
C38 C31 C34 122.3(11) .
C38 C31 C36 115.6(8) .
C34 C31 C36 52.8(5) .
C38 C31 C32 21.2(10) .
C34 C31 C32 117.4(6) .
C36 C31 C32 131.6(5) .
C38 C31 C28 119.9(9) .
C34 C31 C28 112.2(3) .
C36 C31 C28 116.6(4) .
C32 C31 C28 110.5(4) .
C38 C31 C33 80.6(10) .
C34 C31 C33 109.4(4) .
C36 C31 C33 57.1(5) .
C32 C31 C33 101.4(5) .
C28 C31 C33 104.6(3) .
C38 C31 C37 98.5(12) .
C34 C31 C37 46.1(6) .
C36 C31 C37 98.2(7) .
C32 C31 C37 82.2(8) .
C28 C31 C37 101.6(4) .
C33 C31 C37 150.2(5) .
Cl6 C35 Cl5 110.8(7) .
Cl6 C35 Cl4 109.2(6) .
Cl5 C35 Cl4 111.7(5) .
C40 C39 C41 112.4(5) .
C40 C40 C39 113.5(5) 2_657

loop_
_geom_bond_atom_site_label_1
_geom_bond_atom_site_label_2
_geom_bond_distance
_geom_bond_site_symmetry_2
Sn1 C1 2.215(3) .
Sn1 Cl1 2.3472(10) .
Sn1 Cl2 2.3539(13) .
Sn1 Cl3 2.3636(10) .
C1 C24 1.520(3) .
C1 C2 1.521(3) .
C1 C13 1.524(3) .
C2 C7 1.385(4) .
C2 C3 1.403(4) .
C3 O1 1.370(3) .
C3 C4 1.375(4) .
C4 C5 1.387(4) .
C5 C6 1.391(4) .
C6 C7 1.398(4) .
C6 C9 1.525(4) .
O1 C8 1.449(3) .
C9 C10 1.526(4) .
C9 C12 1.533(4) .
C9 C11 1.534(4) .
C13 C18 1.391(3) .
C13 C14 1.399(4) .
C14 O2 1.371(3) .
C14 C15 1.386(4) .
C15 C16 1.395(4) .
C16 C17 1.385(4) .
C17 C18 1.397(3) .
C17 C20 1.531(4) .
O2 C19 1.448(3) .
C20 C23 1.530(4) .
C20 C22 1.535(4) .
C20 C21 1.538(4) .
C24 C29 1.385(3) .
C24 C25 1.402(3) .
C25 O3 1.374(3) .
C25 C26 1.380(3) .
C26 C27 1.386(4) .
C27 C28 1.387(4) .
C28 C29 1.397(3) .
C28 C31 1.539(4) .
O3 C30 1.450(3) .
C31 C38 1.37(2) .
C31 C34 1.404(7) .
C31 C36 1.486(9) .
C31 C32 1.537(11) .
C31 C33 1.664(6) .
C31 C37 1.787(12) .
C35 Cl6 1.756(10) .
C35 Cl5 1.755(12) .
C35 Cl4 1.761(10) .
C39 C40 1.510(7) .
C39 C41 1.532(8) .
C40 C40 1.507(9) 2_657

loop_
_geom_torsion_atom_site_label_1
_geom_torsion_atom_site_label_2
_geom_torsion_atom_site_label_3
_geom_torsion_atom_site_label_4
_geom_torsion
_geom_torsion_site_symmetry_4
Cl1 Sn1 C1 C24 -19.31(17) .
Cl2 Sn1 C1 C24 -139.50(13) .
Cl3 Sn1 C1 C24 102.04(15) .
Cl1 Sn1 C1 C2 -138.79(13) .
Cl2 Sn1 C1 C2 101.02(15) .
Cl3 Sn1 C1 C2 -17.44(17) .
Cl1 Sn1 C1 C13 101.04(15) .
Cl2 Sn1 C1 C13 -19.15(18) .
Cl3 Sn1 C1 C13 -137.61(13) .
C24 C1 C2 C7 23.9(3) .
C13 C1 C2 C7 -101.5(3) .
Sn1 C1 C2 C7 140.57(19) .
C24 C1 C2 C3 -162.4(2) .
C13 C1 C2 C3 72.2(3) .
Sn1 C1 C2 C3 -45.7(2) .
C7 C2 C3 O1 176.6(2) .
C1 C2 C3 O1 2.7(3) .
C7 C2 C3 C4 -3.4(3) .
C1 C2 C3 C4 -177.3(2) .
O1 C3 C4 C5 -176.0(2) .
C2 C3 C4 C5 4.0(4) .
C3 C4 C5 C6 -1.3(4) .
C4 C5 C6 C7 -1.9(4) .
C4 C5 C6 C9 175.4(2) .
C3 C2 C7 C6 0.1(3) .
C1 C2 C7 C6 173.9(2) .
C5 C6 C7 C2 2.5(4) .
C9 C6 C7 C2 -174.9(2) .
C4 C3 O1 C8 -6.3(4) .
C2 C3 O1 C8 173.7(2) .
C5 C6 C9 C10 125.7(3) .
C7 C6 C9 C10 -57.1(3) .
C5 C6 C9 C12 -113.6(3) .
C7 C6 C9 C12 63.7(3) .
C5 C6 C9 C11 5.2(4) .
C7 C6 C9 C11 -177.6(3) .
C24 C1 C13 C18 -102.3(3) .
C2 C1 C13 C18 22.8(3) .
Sn1 C1 C13 C18 140.5(2) .
C24 C1 C13 C14 71.8(3) .
C2 C1 C13 C14 -163.1(2) .
Sn1 C1 C13 C14 -45.4(3) .
C18 C13 C14 O2 178.4(2) .
C1 C13 C14 O2 4.1(3) .
C18 C13 C14 C15 -0.9(4) .
C1 C13 C14 C15 -175.1(2) .
O2 C14 C15 C16 -177.5(2) .
C13 C14 C15 C16 1.7(4) .
C14 C15 C16 C17 -1.4(4) .
C15 C16 C17 C18 0.3(4) .
C15 C16 C17 C20 180.0(3) .
C14 C13 C18 C17 -0.2(4) .
C1 C13 C18 C17 173.9(2) .
C16 C17 C18 C13 0.5(4) .
C20 C17 C18 C13 -179.1(2) .
C15 C14 O2 C19 -11.1(4) .
C13 C14 O2 C19 169.7(2) .
C16 C17 C20 C23 -175.0(3) .
C18 C17 C20 C23 4.7(4) .
C16 C17 C20 C22 64.9(3) .
C18 C17 C20 C22 -115.4(3) .
C16 C17 C20 C21 -55.2(3) .
C18 C17 C20 C21 124.5(3) .
C2 C1 C24 C29 -102.5(3) .
C13 C1 C24 C29 22.7(3) .
Sn1 C1 C24 C29 140.5(2) .
C2 C1 C24 C25 70.9(3) .
C13 C1 C24 C25 -163.9(2) .
Sn1 C1 C24 C25 -46.1(3) .
C29 C24 C25 O3 178.3(2) .
C1 C24 C25 O3 4.8(3) .
C29 C24 C25 C26 -0.6(4) .
C1 C24 C25 C26 -174.2(2) .
O3 C25 C26 C27 -177.8(2) .
C24 C25 C26 C27 1.1(4) .
C25 C26 C27 C28 -0.4(4) .
C26 C27 C28 C29 -0.7(4) .
C26 C27 C28 C31 176.8(3) .
C25 C24 C29 C28 -0.5(4) .
C1 C24 C29 C28 172.9(2) .
C27 C28 C29 C24 1.1(4) .
C31 C28 C29 C24 -176.5(3) .
C26 C25 O3 C30 -11.5(4) .
C24 C25 O3 C30 169.6(2) .
C27 C28 C31 C38 32.5(13) .
C29 C28 C31 C38 -150.0(12) .
C27 C28 C31 C34 -121.6(4) .
C29 C28 C31 C34 55.9(5) .
C27 C28 C31 C36 -179.9(6) .
C29 C28 C31 C36 -2.4(7) .
C27 C28 C31 C32 11.5(7) .
C29 C28 C31 C32 -171.0(6) .
C27 C28 C31 C33 119.9(3) .
C29 C28 C31 C33 -62.6(4) .
C27 C28 C31 C37 -74.5(6) .
C29 C28 C31 C37 103.0(6) .
C41 C39 C40 C40 -177.7(5) 2_657
